data_4347838
loop_
_publ_author_name
'Pham, Tiffany A.'
'Altman, Alison B.'
'Stieber, S Chantal E'
'Booth, Corwin H.'
'Kozimor, Stosh A.'
'Lukens, Wayne W.'
'Olive, Daniel T.'
'Tyliszczak, Tolek'
'Wang, Jian'
'Minasian, Stefan G.'
'Raymond, Kenneth N.'

_publ_section_title
;
 A Macrocyclic Chelator That Selectively Binds Ln<sup>4+</sup> over
 Ln<sup>3+</sup> by a Factor of 10<sup>29</sup>.
;
_journal_issue 20
_journal_name_full 'Inorganic chemistry'
_journal_page_first 9989
_journal_page_last 10002
_journal_paper_doi 10.1021/acs.inorgchem.6b00684
_journal_volume 55
_journal_year 2016
_chemical_formula_sum 'C50 H53.5 Ce K4 N10 O18'
_chemical_formula_weight 1379.05
_chemical_name_common tap014
_space_group_IT_number 2
_space_group_name_Hall '-P 1'
_space_group_name_H-M_alt 'P -1'
_symmetry_cell_setting triclinic
_symmetry_space_group_name_H-M 'P -1'
_atom_sites_solution_hydrogens geom
_atom_sites_solution_primary direct
_atom_sites_solution_secondary difmap
_audit_creation_method SHELXL-97
_cell_angle_alpha 79.136(2)
_cell_angle_beta 86.923(2)
_cell_angle_gamma 80.854(2)
_cell_formula_units_Z 2
_cell_length_a 11.3510(7)
_cell_length_b 16.4110(12)
_cell_length_c 20.1170(14)
_cell_measurement_reflns_used 9888
_cell_measurement_temperature 100(2)
_cell_measurement_theta_max 50.953
_cell_measurement_theta_min 5.153
_cell_volume 3632.4(4)
_computing_molecular_graphics ORTEP-32
_computing_publication_material WinGx
_computing_structure_refinement 'SHELXL-97 (Sheldrick, 2008)'
_computing_structure_solution SIR-2011
_diffrn_ambient_temperature 100(2)
_diffrn_detector_area_resol_mean 8.366
_diffrn_measured_fraction_theta_full 0.953
_diffrn_measured_fraction_theta_max 0.940
_diffrn_measurement_device_type 'Bruker APEX-II CCD'
_diffrn_measurement_method 'phi and omega scans'
_diffrn_radiation_monochromator 'QUAZAR multilayer mirrors'
_diffrn_radiation_source 'micro-focus sealed tube'
_diffrn_radiation_type MoK\a
_diffrn_radiation_wavelength 0.71073
_diffrn_reflns_av_R_equivalents 0.0316
_diffrn_reflns_av_sigmaI/netI 0.0616
_diffrn_reflns_limit_h_max 13
_diffrn_reflns_limit_h_min -13
_diffrn_reflns_limit_k_max 19
_diffrn_reflns_limit_k_min -19
_diffrn_reflns_limit_l_max 24
_diffrn_reflns_limit_l_min -23
_diffrn_reflns_number 25169
_diffrn_reflns_theta_full 25.00
_diffrn_reflns_theta_max 25.52
_diffrn_reflns_theta_min 1.49
_exptl_absorpt_coefficient_mu 0.919
_exptl_absorpt_correction_T_max 0.9909
_exptl_absorpt_correction_T_min 0.4601
_exptl_absorpt_correction_type multi-scan
_exptl_absorpt_process_details SADABS
_exptl_crystal_colour purple
_exptl_crystal_density_diffrn 1.261
_exptl_crystal_density_method 'not measured'
_exptl_crystal_description needles
_exptl_crystal_F_000 1403
_exptl_crystal_size_max 1.00
_exptl_crystal_size_mid 0.03
_exptl_crystal_size_min 0.01
_platon_squeeze_details
;
;
_refine_diff_density_max 5.405
_refine_diff_density_min -0.872
_refine_diff_density_rms 0.163
_refine_ls_extinction_method none
_refine_ls_goodness_of_fit_ref 1.134
_refine_ls_hydrogen_treatment constr
_refine_ls_matrix_type full
_refine_ls_number_parameters 760
_refine_ls_number_reflns 12747
_refine_ls_number_restraints 29
_refine_ls_restrained_S_all 1.137
_refine_ls_R_factor_all 0.1036
_refine_ls_R_factor_gt 0.0815
_refine_ls_shift/su_max 0.001
_refine_ls_shift/su_mean 0.000
_refine_ls_structure_factor_coef Fsqd
_refine_ls_weighting_details 'calc w=1/[\s^2^(Fo^2^)+(0.1711P)^2^+0.0000P] where P=(Fo^2^+2Fc^2^)/3'
_refine_ls_weighting_scheme calc
_refine_ls_wR_factor_gt 0.2353
_refine_ls_wR_factor_ref 0.2614
_reflns_number_gt 9289
_reflns_number_total 12747
_reflns_threshold_expression >2sigma(I)
_cod_data_source_file ic6b00684_si_002.cif
_cod_data_source_block shelxl
_cod_original_formula_sum 'C50 H53.50 Ce K4 N10 O18'
_cod_database_code 4347838

loop_
_symmetry_equiv_pos_as_xyz
'x, y, z'
'-x, -y, -z'

loop_
_atom_site_label
_atom_site_type_symbol
_atom_site_fract_x
_atom_site_fract_y
_atom_site_fract_z
_atom_site_U_iso_or_equiv
_atom_site_adp_type
_atom_site_occupancy
_atom_site_symmetry_multiplicity
_atom_site_calc_flag
_atom_site_refinement_flags
_atom_site_disorder_assembly
_atom_site_disorder_group
C1 C 0.0663(7) 0.1474(5) 0.6655(3) 0.0334(17) Uani 1 1 d . . .
C2 C 0.1626(6) 0.0815(4) 0.6871(3) 0.0309(16) Uani 1 1 d . . .
C3 C 0.1854(7) 0.0133(5) 0.6551(4) 0.0433(19) Uani 1 1 d . . .
C4 C 0.1137(9) 0.0065(6) 0.6027(4) 0.053(2) Uani 1 1 d . . .
H4 H 0.1305 -0.0403 0.5804 0.064 Uiso 1 1 calc R . .
C5 C 0.0185(8) 0.0684(6) 0.5837(4) 0.049(2) Uani 1 1 d . . .
H5 H -0.0325 0.0620 0.5497 0.058 Uiso 1 1 calc R . .
C6 C -0.0054(6) 0.1405(5) 0.6130(4) 0.0370(17) Uani 1 1 d . . .
C7 C -0.1020(8) 0.2070(5) 0.5829(4) 0.045(2) Uani 1 1 d . . .
C8 C -0.2040(9) 0.3505(6) 0.5718(5) 0.060(2) Uani 1 1 d . . .
H8A H -0.2077 0.3495 0.5229 0.071 Uiso 1 1 calc R . .
H8B H -0.1789 0.4043 0.5762 0.071 Uiso 1 1 calc R . .
C9 C -0.3274(9) 0.3462(6) 0.6041(5) 0.066(3) Uani 1 1 d . . .
H9A H -0.3864 0.3903 0.5784 0.079 Uiso 1 1 calc R . .
H9B H -0.3509 0.2909 0.6030 0.079 Uiso 1 1 calc R . .
C10 C -0.4422(10) 0.3600(9) 0.7019(7) 0.107(5) Uani 1 1 d . . .
H10A H -0.4450 0.3843 0.7429 0.161 Uiso 1 1 calc R . .
H10B H -0.4611 0.3027 0.7136 0.161 Uiso 1 1 calc R . .
H10C H -0.5006 0.3943 0.6699 0.161 Uiso 1 1 calc R . .
C11 C 0.2905(8) -0.0536(5) 0.6703(5) 0.051(2) Uani 1 1 d . . .
C12 C 0.3253(7) 0.3029(5) 0.6169(4) 0.0340(16) Uani 1 1 d . . .
C13 C 0.2760(6) 0.3761(5) 0.6430(4) 0.0355(16) Uani 1 1 d . . .
C14 C 0.2945(7) 0.4562(5) 0.6072(4) 0.0420(18) Uani 1 1 d . . .
C15 C 0.3592(7) 0.4589(5) 0.5443(4) 0.0443(19) Uani 1 1 d . . .
H15 H 0.3715 0.5118 0.5187 0.053 Uiso 1 1 calc R . .
C16 C 0.4036(7) 0.3883(5) 0.5199(4) 0.0438(19) Uani 1 1 d . . .
H16 H 0.4448 0.3936 0.4773 0.053 Uiso 1 1 calc R . .
C17 C 0.3909(6) 0.3074(5) 0.5555(3) 0.0326(16) Uani 1 1 d . . .
C18 C 0.2710(9) 0.5327(6) 0.6342(4) 0.052(2) Uani 1 1 d . . .
C19 C 0.4499(6) 0.2340(5) 0.5279(4) 0.0379(17) Uani 1 1 d . . .
C20 C 0.4765(7) 0.2184(5) 0.8270(3) 0.0341(16) Uani 1 1 d . . .
C21 C 0.4016(7) 0.2816(5) 0.8567(3) 0.0348(16) Uani 1 1 d . . .
C22 C 0.4495(7) 0.3272(5) 0.8970(4) 0.0415(19) Uani 1 1 d . . .
C23 C 0.5735(8) 0.3082(6) 0.9087(4) 0.049(2) Uani 1 1 d . . .
H23 H 0.6073 0.3384 0.9368 0.058 Uiso 1 1 calc R . .
C24 C 0.6442(7) 0.2499(5) 0.8818(4) 0.0409(18) Uani 1 1 d . . .
H24 H 0.7265 0.2382 0.8921 0.049 Uiso 1 1 calc R . .
C25 C 0.5989(7) 0.2047(5) 0.8376(3) 0.0365(17) Uani 1 1 d . . .
C26 C 0.6885(6) 0.1528(5) 0.7985(4) 0.0374(17) Uani 1 1 d . . .
C27 C 0.3774(8) 0.3954(6) 0.9275(4) 0.051(2) Uani 1 1 d . . .
C28 C 0.0739(7) 0.1897(6) 0.9052(4) 0.045(2) Uani 1 1 d . . .
C29 C 0.0214(7) 0.2724(6) 0.8755(4) 0.042(2) Uani 1 1 d . . .
C30 C -0.0617(8) 0.3191(7) 0.9133(4) 0.055(2) Uani 1 1 d . . .
C31 C -0.0914(10) 0.2834(8) 0.9798(5) 0.072(3) Uani 1 1 d . . .
H31 H -0.1486 0.3139 1.0057 0.086 Uiso 1 1 calc R . .
C32 C -0.0375(12) 0.2040(9) 1.0075(5) 0.082(4) Uani 1 1 d . . .
H32 H -0.0570 0.1816 1.0531 0.099 Uiso 1 1 calc R . .
C33 C 0.0426(9) 0.1559(7) 0.9724(4) 0.058(3) Uani 1 1 d . . .
C34 C 0.0970(12) 0.0725(8) 1.0089(5) 0.078(3) Uani 1 1 d . . .
C35 C 0.2444(14) -0.0533(9) 1.0063(7) 0.117(5) Uani 1 1 d DU . .
H35A H 0.1879 -0.0861 1.0346 0.140 Uiso 1 1 calc R A 1
H35B H 0.3084 -0.0468 1.0356 0.140 Uiso 1 1 calc R A 1
C36 C 0.299(3) -0.101(2) 0.9493(17) 0.140(6) Uani 0.412(18) 1 d PDU B 1
H36A H 0.3249 -0.1610 0.9673 0.168 Uiso 0.412(18) 1 calc PR B 1
H36B H 0.2420 -0.0950 0.9128 0.168 Uiso 0.412(18) 1 calc PR B 1
C36A C 0.380(2) -0.063(2) 0.9958(11) 0.121(7) Uani 0.412(18) 1 d PDU B 2
H36C H 0.4118 -0.0175 1.0121 0.145 Uiso 0.412(18) 1 calc PR B 2
H36D H 0.4182 -0.1175 1.0210 0.145 Uiso 0.412(18) 1 calc PR B 2
C38 C -0.1186(10) 0.4069(8) 0.8878(6) 0.078(4) Uani 1 1 d . . .
C39 C -0.1062(14) 0.5361(7) 0.8031(6) 0.097(5) Uani 1 1 d . . .
H39A H -0.1925 0.5544 0.8104 0.117 Uiso 1 1 calc R . .
H39B H -0.0863 0.5507 0.7542 0.117 Uiso 1 1 calc R . .
C40 C -0.0292(12) 0.5793(8) 0.8462(6) 0.089(4) Uani 1 1 d . . .
H40A H -0.0546 0.6408 0.8365 0.107 Uiso 1 1 calc R . .
H40B H -0.0444 0.5593 0.8950 0.107 Uiso 1 1 calc R . .
C41 C 0.1312(14) 0.6214(7) 0.7708(7) 0.095(4) Uani 1 1 d . . .
H41A H 0.0681 0.6307 0.7369 0.114 Uiso 1 1 calc R . .
H41B H 0.1345 0.6758 0.7845 0.114 Uiso 1 1 calc R . .
C42 C 0.2467(16) 0.5927(8) 0.7394(6) 0.111(5) Uani 1 1 d . . .
H42A H 0.2736 0.6407 0.7081 0.133 Uiso 1 1 calc R . .
H42B H 0.3066 0.5728 0.7751 0.133 Uiso 1 1 calc R . .
C43 C 0.1642(13) 0.5618(7) 0.8903(6) 0.083(4) Uani 1 1 d . . .
H43A H 0.1226 0.6059 0.9143 0.100 Uiso 1 1 calc R . .
H43B H 0.2448 0.5753 0.8764 0.100 Uiso 1 1 calc R . .
C44 C 0.1751(10) 0.4773(7) 0.9377(5) 0.069(3) Uani 1 1 d . . .
H44A H 0.2011 0.4839 0.9824 0.082 Uiso 1 1 calc R . .
H44B H 0.0955 0.4592 0.9444 0.082 Uiso 1 1 calc R . .
C45 C 0.4874(9) -0.0934(6) 0.7220(5) 0.061(3) Uani 1 1 d . . .
H45A H 0.4761 -0.1531 0.7306 0.074 Uiso 1 1 calc R . .
H45B H 0.5253 -0.0826 0.7620 0.074 Uiso 1 1 calc R . .
C46 C 0.5687(10) -0.0761(6) 0.6597(5) 0.061(2) Uani 1 1 d . . .
H46A H 0.6423 -0.1179 0.6651 0.073 Uiso 1 1 calc R . .
H46B H 0.5278 -0.0829 0.6193 0.073 Uiso 1 1 calc R . .
C47 C 0.4952(8) 0.0818(5) 0.5443(4) 0.046(2) Uani 1 1 d . . .
H47A H 0.5072 0.0931 0.4945 0.056 Uiso 1 1 calc R . .
H47B H 0.4398 0.0400 0.5555 0.056 Uiso 1 1 calc R . .
C48 C 0.6158(8) 0.0445(6) 0.5773(4) 0.050(2) Uani 1 1 d . . .
H48A H 0.6566 -0.0001 0.5535 0.060 Uiso 1 1 calc R . .
H48B H 0.6670 0.0889 0.5725 0.060 Uiso 1 1 calc R . .
C49 C 0.7129(8) 0.0071(7) 0.6848(5) 0.063(3) Uani 1 1 d . . .
H49A H 0.7119 -0.0322 0.7286 0.076 Uiso 1 1 calc R . .
H49B H 0.7820 -0.0143 0.6574 0.076 Uiso 1 1 calc R . .
C50 C 0.7273(8) 0.0910(7) 0.6972(5) 0.062(3) Uani 1 1 d . . .
H50A H 0.7112 0.1324 0.6549 0.075 Uiso 1 1 calc R . .
H50B H 0.8112 0.0899 0.7090 0.075 Uiso 1 1 calc R . .
N1 N -0.1151(7) 0.2814(4) 0.6023(4) 0.0494(18) Uani 1 1 d . . .
H1 H -0.0694 0.2889 0.6340 0.059 Uiso 1 1 calc R . .
N2 N 0.3728(6) -0.0405(4) 0.7122(4) 0.0496(18) Uani 1 1 d . . .
H2 H 0.3558 0.0017 0.7341 0.060 Uiso 1 1 calc R . .
N3 N 0.2413(8) 0.5254(5) 0.7021(4) 0.066(2) Uani 1 1 d . . .
H3 H 0.2182 0.4786 0.7237 0.080 Uiso 1 1 calc R . .
N4 N 0.4421(6) 0.1581(4) 0.5661(3) 0.0410(15) Uani 1 1 d . . .
H4A H 0.4034 0.1552 0.6053 0.049 Uiso 1 1 calc R . .
N5 N 0.2572(7) 0.4132(5) 0.9137(4) 0.0534(19) Uani 1 1 d . . .
H5A H 0.2292 0.3828 0.8883 0.064 Uiso 1 1 calc R . .
N6 N 0.6477(7) 0.1194(5) 0.7520(4) 0.0538(19) Uani 1 1 d . . .
H6 H 0.5718 0.1136 0.7533 0.065 Uiso 1 1 calc R . .
N7 N -0.0746(9) 0.4455(6) 0.8274(5) 0.086(3) Uani 1 1 d . . .
H7 H -0.0263 0.4153 0.8026 0.103 Uiso 1 1 calc R . .
N8 N 0.1809(9) 0.0307(5) 0.9760(4) 0.073(3) Uani 1 1 d . B .
H8 H 0.2004 0.0531 0.9344 0.088 Uiso 1 1 calc R . .
N9 N 0.0986(9) 0.5607(6) 0.8309(4) 0.077(3) Uani 1 1 d . . .
N10 N 0.6012(7) 0.0093(5) 0.6489(4) 0.0496(18) Uani 1 1 d . . .
O1 O 0.0526(4) 0.2118(3) 0.6989(2) 0.0345(11) Uani 1 1 d . . .
O2 O 0.2237(4) 0.0923(3) 0.7392(2) 0.0336(11) Uani 1 1 d . . .
O3 O 0.3036(4) 0.2300(3) 0.6551(2) 0.0323(11) Uani 1 1 d . . .
O4 O 0.2154(5) 0.3636(3) 0.7010(2) 0.0386(12) Uani 1 1 d . . .
O5 O 0.4208(4) 0.1810(3) 0.7877(2) 0.0378(12) Uani 1 1 d . . .
O6 O 0.2872(5) 0.2934(3) 0.8411(3) 0.0405(13) Uani 1 1 d . . .
O7 O 0.1506(4) 0.1484(3) 0.8650(2) 0.0357(12) Uani 1 1 d . . .
O8 O 0.0529(5) 0.2990(3) 0.8114(2) 0.0410(12) Uani 1 1 d . . .
O9 O -0.1985(7) 0.4439(6) 0.9194(4) 0.088(3) Uani 1 1 d . . .
O10 O 0.0670(9) 0.0446(6) 1.0670(4) 0.110(3) Uani 1 1 d . . .
O11 O -0.1732(6) 0.1919(4) 0.5422(3) 0.0578(16) Uani 1 1 d . . .
O12 O 0.3082(7) -0.1175(4) 0.6441(4) 0.0673(19) Uani 1 1 d . . .
O13 O 0.2838(7) 0.6016(3) 0.6007(3) 0.0624(18) Uani 1 1 d . . .
O14 O 0.5035(5) 0.2407(4) 0.4732(3) 0.0497(14) Uani 1 1 d . . .
O15 O 0.4209(6) 0.4382(4) 0.9614(3) 0.0600(17) Uani 1 1 d . . .
O16 O 0.7975(5) 0.1484(4) 0.8076(3) 0.0550(16) Uani 1 1 d . . .
O17 O -0.3265(5) 0.3581(5) 0.6717(4) 0.071(2) Uani 1 1 d . . .
O18 O 0.4039(13) -0.0578(9) 0.9247(7) 0.180(5) Uani 1 1 d DU . .
K1 K -0.27716(14) 0.23162(10) 0.42421(8) 0.0341(4) Uani 1 1 d . . .
K2 K 0.00973(17) 0.04556(14) 0.82569(9) 0.0540(5) Uani 1 1 d . . .
K3 K -0.14922(17) 0.30067(13) 0.75467(10) 0.0524(5) Uani 1 1 d . . .
K4 K -0.4053(2) 0.5237(2) 0.91925(16) 0.0908(9) Uani 1 1 d . . .
Ce1 Ce 0.21880(3) 0.22537(2) 0.762766(18) 0.03029(18) Uani 1 1 d . . .
C37 C 0.448(2) 0.0081(12) 0.8843(10) 0.194(8) Uani 1 1 d DU B .
H37A H 0.4011 0.0266 0.8433 0.291 Uiso 1 1 calc R . .
H37B H 0.5316 -0.0098 0.8717 0.291 Uiso 1 1 calc R . .
H37C H 0.4436 0.0546 0.9090 0.291 Uiso 1 1 calc R . .

loop_
_atom_site_aniso_label
_atom_site_aniso_U_11
_atom_site_aniso_U_22
_atom_site_aniso_U_33
_atom_site_aniso_U_23
_atom_site_aniso_U_13
_atom_site_aniso_U_12
C1 0.044(4) 0.034(4) 0.027(3) -0.009(3) 0.010(3) -0.020(3)
C2 0.035(4) 0.029(4) 0.033(4) -0.011(3) 0.010(3) -0.017(3)
C3 0.050(5) 0.039(5) 0.049(5) -0.022(4) 0.004(4) -0.018(4)
C4 0.066(6) 0.054(6) 0.050(5) -0.035(4) -0.001(4) -0.012(5)
C5 0.057(5) 0.059(6) 0.041(4) -0.028(4) -0.002(4) -0.024(5)
C6 0.026(4) 0.052(5) 0.035(4) -0.018(3) 0.006(3) -0.004(3)
C7 0.053(5) 0.051(5) 0.036(4) -0.015(4) 0.002(4) -0.019(4)
C8 0.080(7) 0.048(5) 0.052(5) -0.008(4) -0.024(5) -0.009(5)
C9 0.064(6) 0.055(6) 0.078(7) 0.006(5) -0.030(5) -0.018(5)
C10 0.059(7) 0.128(11) 0.101(9) 0.061(9) -0.011(7) -0.010(7)
C11 0.069(6) 0.029(4) 0.061(5) -0.021(4) 0.013(5) -0.012(4)
C12 0.039(4) 0.036(4) 0.033(4) -0.013(3) -0.006(3) -0.013(3)
C13 0.029(4) 0.036(4) 0.043(4) -0.010(3) 0.000(3) -0.004(3)
C14 0.042(4) 0.042(5) 0.040(4) -0.003(3) -0.007(3) -0.006(4)
C15 0.046(5) 0.032(4) 0.051(5) 0.006(4) 0.000(4) -0.010(4)
C16 0.046(5) 0.054(5) 0.033(4) -0.008(4) 0.008(3) -0.015(4)
C17 0.035(4) 0.035(4) 0.032(4) -0.009(3) 0.001(3) -0.014(3)
C18 0.073(6) 0.046(5) 0.041(5) -0.006(4) -0.005(4) -0.017(5)
C19 0.030(4) 0.051(5) 0.033(4) -0.011(3) 0.000(3) -0.004(3)
C20 0.041(4) 0.045(4) 0.022(3) -0.013(3) -0.002(3) -0.015(3)
C21 0.041(4) 0.036(4) 0.029(4) -0.011(3) 0.001(3) -0.008(3)
C22 0.040(4) 0.050(5) 0.044(4) -0.026(4) -0.001(3) -0.015(4)
C23 0.059(5) 0.054(5) 0.041(4) -0.018(4) -0.005(4) -0.020(4)
C24 0.042(4) 0.048(5) 0.038(4) -0.012(4) -0.010(3) -0.013(4)
C25 0.043(4) 0.038(4) 0.029(4) -0.007(3) 0.000(3) -0.008(3)
C26 0.020(4) 0.055(5) 0.040(4) -0.014(4) -0.003(3) -0.007(3)
C27 0.065(6) 0.056(6) 0.044(5) -0.030(4) 0.011(4) -0.026(5)
C28 0.050(5) 0.060(6) 0.033(4) -0.021(4) 0.004(4) -0.022(4)
C29 0.030(4) 0.071(6) 0.034(4) -0.025(4) 0.003(3) -0.017(4)
C30 0.053(5) 0.080(7) 0.041(5) -0.035(5) 0.005(4) -0.009(5)
C31 0.084(8) 0.095(9) 0.054(6) -0.050(6) 0.033(5) -0.032(7)
C32 0.105(9) 0.115(11) 0.038(5) -0.032(6) 0.020(6) -0.035(8)
C33 0.072(6) 0.076(7) 0.036(5) -0.018(4) 0.010(4) -0.032(5)
C34 0.121(10) 0.089(8) 0.031(5) -0.005(5) -0.001(6) -0.044(8)
C35 0.138(10) 0.103(9) 0.101(8) 0.047(7) -0.035(8) -0.062(8)
C36 0.154(11) 0.133(10) 0.126(10) 0.037(9) -0.028(10) -0.061(9)
C36A 0.145(13) 0.106(12) 0.099(12) 0.045(11) -0.026(12) -0.050(12)
C38 0.065(7) 0.114(10) 0.064(7) -0.068(7) -0.003(5) 0.019(6)
C39 0.150(13) 0.061(7) 0.077(8) -0.044(6) -0.023(8) 0.037(8)
C40 0.107(10) 0.079(9) 0.082(8) -0.045(7) 0.003(7) 0.017(7)
C41 0.165(14) 0.032(6) 0.091(9) -0.031(6) -0.008(9) 0.002(7)
C42 0.207(17) 0.077(9) 0.077(8) -0.048(7) 0.017(9) -0.074(10)
C43 0.134(11) 0.053(7) 0.068(7) -0.042(6) -0.020(7) 0.015(7)
C44 0.082(7) 0.071(7) 0.060(6) -0.047(5) 0.009(5) 0.005(6)
C45 0.075(7) 0.041(5) 0.060(6) -0.008(4) 0.009(5) 0.011(5)
C46 0.075(7) 0.046(5) 0.062(6) -0.023(4) 0.006(5) 0.002(5)
C47 0.058(5) 0.046(5) 0.043(4) -0.026(4) 0.010(4) -0.011(4)
C48 0.052(5) 0.056(6) 0.046(5) -0.026(4) 0.004(4) -0.004(4)
C49 0.052(6) 0.078(7) 0.062(6) -0.039(5) -0.004(5) 0.011(5)
C50 0.050(5) 0.091(8) 0.054(5) -0.033(5) 0.006(4) -0.011(5)
N1 0.058(5) 0.045(4) 0.048(4) -0.015(3) -0.015(3) -0.004(3)
N2 0.057(5) 0.039(4) 0.055(4) -0.020(3) -0.001(4) 0.000(3)
N3 0.119(7) 0.048(5) 0.045(4) -0.024(3) 0.007(4) -0.033(5)
N4 0.052(4) 0.040(4) 0.034(3) -0.017(3) 0.012(3) -0.009(3)
N5 0.054(5) 0.058(5) 0.057(4) -0.038(4) 0.007(4) -0.004(4)
N6 0.050(4) 0.072(5) 0.051(4) -0.036(4) 0.011(3) -0.019(4)
N7 0.098(7) 0.083(7) 0.077(6) -0.053(6) -0.023(6) 0.038(6)
N8 0.122(8) 0.061(5) 0.037(4) -0.001(4) 0.001(5) -0.022(5)
N9 0.106(8) 0.065(6) 0.063(5) -0.043(5) -0.011(5) 0.015(5)
N10 0.057(5) 0.044(4) 0.052(4) -0.023(3) -0.005(3) 0.000(3)
O1 0.040(3) 0.036(3) 0.031(3) -0.015(2) 0.005(2) -0.009(2)
O2 0.040(3) 0.036(3) 0.028(2) -0.011(2) -0.001(2) -0.009(2)
O3 0.048(3) 0.026(3) 0.028(2) -0.0132(19) 0.010(2) -0.014(2)
O4 0.050(3) 0.035(3) 0.034(3) -0.014(2) 0.008(2) -0.008(2)
O5 0.034(3) 0.047(3) 0.039(3) -0.022(2) 0.006(2) -0.012(2)
O6 0.042(3) 0.046(3) 0.043(3) -0.028(2) 0.007(2) -0.012(2)
O7 0.041(3) 0.044(3) 0.025(2) -0.014(2) 0.007(2) -0.011(2)
O8 0.047(3) 0.050(3) 0.026(2) -0.015(2) 0.000(2) 0.001(3)
O9 0.077(5) 0.120(7) 0.075(5) -0.066(5) 0.005(4) 0.017(5)
O10 0.158(9) 0.124(8) 0.045(4) 0.008(4) 0.022(5) -0.049(7)
O11 0.062(4) 0.072(4) 0.045(3) -0.015(3) -0.012(3) -0.018(3)
O12 0.085(5) 0.051(4) 0.075(5) -0.040(3) 0.001(4) -0.003(3)
O13 0.109(5) 0.031(3) 0.051(4) -0.002(3) -0.008(3) -0.026(3)
O14 0.048(3) 0.059(4) 0.042(3) -0.016(3) 0.016(3) -0.005(3)
O15 0.057(4) 0.074(5) 0.060(4) -0.040(3) 0.001(3) -0.011(3)
O16 0.042(3) 0.079(5) 0.049(3) -0.022(3) -0.002(3) -0.009(3)
O17 0.040(4) 0.083(5) 0.075(5) 0.013(4) -0.003(3) 0.002(3)
O18 0.191(10) 0.176(10) 0.158(9) 0.029(8) -0.016(8) -0.050(8)
K1 0.0382(9) 0.0296(8) 0.0385(8) -0.0164(6) 0.0014(7) -0.0060(7)
K2 0.0545(12) 0.0782(14) 0.0376(9) -0.0163(9) 0.0094(8) -0.0319(11)
K3 0.0442(11) 0.0658(13) 0.0470(10) -0.0062(9) -0.0046(8) -0.0118(9)
K4 0.0660(15) 0.108(2) 0.117(2) -0.0635(18) 0.0191(14) -0.0251(15)
Ce1 0.0358(3) 0.0305(3) 0.0276(2) -0.01276(17) 0.00360(17) -0.00685(18)
C37 0.227(16) 0.172(14) 0.160(14) 0.077(12) 0.006(13) -0.095(13)

loop_
_atom_type_symbol
_atom_type_description
_atom_type_scat_dispersion_real
_atom_type_scat_dispersion_imag
_atom_type_scat_source
C C 0.0033 0.0016 'International Tables Vol C Tables 4.2.6.8 and 6.1.1.4'
H H 0.0000 0.0000 'International Tables Vol C Tables 4.2.6.8 and 6.1.1.4'
N N 0.0061 0.0033 'International Tables Vol C Tables 4.2.6.8 and 6.1.1.4'
O O 0.0106 0.0060 'International Tables Vol C Tables 4.2.6.8 and 6.1.1.4'
K K 0.2009 0.2494 'International Tables Vol C Tables 4.2.6.8 and 6.1.1.4'
Ce Ce -0.2486 2.6331 'International Tables Vol C Tables 4.2.6.8 and 6.1.1.4'

loop_
_geom_angle_atom_site_label_1
_geom_angle_atom_site_label_2
_geom_angle_atom_site_label_3
_geom_angle
_geom_angle_site_symmetry_1
_geom_angle_site_symmetry_3
O1 C1 C6 125.2(7) . .
O1 C1 C2 115.5(6) . .
C6 C1 C2 119.3(6) . .
O1 C1 K2 79.8(3) . .
C6 C1 K2 118.8(4) . .
C2 C1 K2 69.6(4) . .
O2 C2 C3 125.1(7) . .
O2 C2 C1 115.0(6) . .
C3 C2 C1 119.9(7) . .
O2 C2 K2 69.9(3) . .
C3 C2 K2 112.8(5) . .
C1 C2 K2 85.7(4) . .
C2 C3 C4 120.7(8) . .
C2 C3 C11 122.9(7) . .
C4 C3 C11 116.2(7) . .
C5 C4 C3 119.3(7) . .
C5 C4 H4 120.4 . .
C3 C4 H4 120.4 . .
C4 C5 C6 122.0(7) . .
C4 C5 H5 119.0 . .
C6 C5 H5 119.0 . .
C1 C6 C5 118.7(7) . .
C1 C6 C7 124.3(7) . .
C5 C6 C7 116.8(7) . .
O11 C7 N1 121.0(8) . .
O11 C7 C6 120.4(7) . .
N1 C7 C6 118.5(7) . .
N1 C8 C9 112.7(8) . .
N1 C8 H8A 109.1 . .
C9 C8 H8A 109.1 . .
N1 C8 H8B 109.1 . .
C9 C8 H8B 109.1 . .
H8A C8 H8B 107.8 . .
O17 C9 C8 109.5(7) . .
O17 C9 H9A 109.8 . .
C8 C9 H9A 109.8 . .
O17 C9 H9B 109.8 . .
C8 C9 H9B 109.8 . .
H9A C9 H9B 108.2 . .
O17 C10 H10A 109.5 . .
O17 C10 H10B 109.5 . .
H10A C10 H10B 109.5 . .
O17 C10 H10C 109.5 . .
H10A C10 H10C 109.5 . .
H10B C10 H10C 109.5 . .
O12 C11 N2 119.7(9) . .
O12 C11 C3 123.2(9) . .
N2 C11 C3 117.1(7) . .
O3 C12 C17 123.1(7) . .
O3 C12 C13 115.0(6) . .
C17 C12 C13 121.9(7) . .
O4 C13 C14 124.1(7) . .
O4 C13 C12 116.2(6) . .
C14 C13 C12 119.7(7) . .
C13 C14 C15 117.1(7) . .
C13 C14 C18 124.9(7) . .
C15 C14 C18 117.2(7) . .
C16 C15 C14 122.1(7) . .
C16 C15 H15 119.0 . .
C14 C15 H15 119.0 . .
C15 C16 C17 122.4(7) . .
C15 C16 H16 118.8 . .
C17 C16 H16 118.8 . .
C12 C17 C16 116.8(7) . .
C12 C17 C19 124.4(7) . .
C16 C17 C19 118.8(6) . .
O13 C18 N3 119.8(8) . .
O13 C18 C14 123.0(8) . .
N3 C18 C14 117.0(7) . .
O14 C19 N4 121.2(7) . .
O14 C19 C17 122.3(7) . .
N4 C19 C17 116.6(6) . .
O5 C20 C25 125.7(7) . .
O5 C20 C21 114.9(6) . .
C25 C20 C21 119.2(6) . .
O6 C21 C22 124.1(7) . .
O6 C21 C20 115.2(6) . .
C22 C21 C20 120.6(7) . .
C21 C22 C23 117.9(7) . .
C21 C22 C27 123.3(7) . .
C23 C22 C27 118.8(7) . .
C24 C23 C22 122.4(7) . .
C24 C23 H23 118.8 . .
C22 C23 H23 118.8 . .
C23 C24 C25 121.2(7) . .
C23 C24 K3 121.9(6) . 1_655
C25 C24 K3 86.7(4) . 1_655
C23 C24 H24 119.4 . .
C25 C24 H24 119.4 . .
K3 C24 H24 61.3 1_655 .
C20 C25 C24 118.5(7) . .
C20 C25 C26 123.7(6) . .
C24 C25 C26 117.3(7) . .
O16 C26 N6 122.6(7) . .
O16 C26 C25 119.9(7) . .
N6 C26 C25 117.3(6) . .
O16 C26 K3 52.7(4) . 1_655
N6 C26 K3 119.8(5) . 1_655
C25 C26 K3 93.6(4) . 1_655
O15 C27 N5 119.7(8) . .
O15 C27 C22 123.3(8) . .
N5 C27 C22 117.0(7) . .
O15 C27 K4 38.4(4) . 1_655
N5 C27 K4 131.8(6) . 1_655
C22 C27 K4 97.8(5) . 1_655
O7 C28 C33 124.4(9) . .
O7 C28 C29 115.8(7) . .
C33 C28 C29 119.7(8) . .
O7 C28 K2 55.0(3) . .
C33 C28 K2 100.6(5) . .
C29 C28 K2 112.9(5) . .
O8 C29 C30 124.2(8) . .
O8 C29 C28 116.2(7) . .
C30 C29 C28 119.6(8) . .
C29 C30 C31 119.2(10) . .
C29 C30 C38 123.8(9) . .
C31 C30 C38 117.0(9) . .
C29 C30 K3 63.4(4) . .
C31 C30 K3 134.1(7) . .
C38 C30 K3 79.5(5) . .
C32 C31 C30 119.8(9) . .
C32 C31 H31 120.1 . .
C30 C31 H31 120.1 . .
C33 C32 C31 123.0(10) . .
C33 C32 H32 118.5 . .
C31 C32 H32 118.5 . .
C32 C33 C28 118.7(10) . .
C32 C33 C34 117.6(9) . .
C28 C33 C34 123.7(9) . .
O10 C34 N8 121.6(12) . .
O10 C34 C33 122.1(12) . .
N8 C34 C33 116.4(8) . .
N8 C35 C36A 113.9(16) . .
N8 C35 C36 109.8(18) . .
C36A C35 C36 62.9(18) . .
N8 C35 H35A 109.7 . .
C36A C35 H35A 135.6 . .
C36 C35 H35A 109.7 . .
N8 C35 H35B 109.7 . .
C36A C35 H35B 48.5 . .
C36 C35 H35B 109.7 . .
H35A C35 H35B 108.2 . .
O18 C36 C35 102.9(18) . .
O18 C36 H36A 111.2 . .
C35 C36 H36A 111.2 . .
O18 C36 H36B 111.2 . .
C35 C36 H36B 111.2 . .
H36A C36 H36B 109.1 . .
O18 C36A C35 106.9(18) . .
O18 C36A H36C 110.3 . .
C35 C36A H36C 110.3 . .
O18 C36A H36D 110.3 . .
C35 C36A H36D 110.3 . .
H36C C36A H36D 108.6 . .
O9 C38 N7 121.2(12) . .
O9 C38 C30 122.6(12) . .
N7 C38 C30 116.2(8) . .
O9 C38 K3 127.4(7) . .
N7 C38 K3 67.6(5) . .
C30 C38 K3 75.9(5) . .
N7 C39 C40 105.4(10) . .
N7 C39 H39A 110.7 . .
C40 C39 H39A 110.7 . .
N7 C39 H39B 110.7 . .
C40 C39 H39B 110.7 . .
H39A C39 H39B 108.8 . .
N9 C40 C39 111.9(9) . .
N9 C40 H40A 109.2 . .
C39 C40 H40A 109.2 . .
N9 C40 H40B 109.2 . .
C39 C40 H40B 109.2 . .
H40A C40 H40B 107.9 . .
C42 C41 N9 112.9(10) . .
C42 C41 H41A 109.0 . .
N9 C41 H41A 109.0 . .
C42 C41 H41B 109.0 . .
N9 C41 H41B 109.0 . .
H41A C41 H41B 107.8 . .
N3 C42 C41 112.9(11) . .
N3 C42 H42A 109.0 . .
C41 C42 H42A 109.0 . .
N3 C42 H42B 109.0 . .
C41 C42 H42B 109.0 . .
H42A C42 H42B 107.8 . .
N9 C43 C44 110.9(9) . .
N9 C43 H43A 109.5 . .
C44 C43 H43A 109.5 . .
N9 C43 H43B 109.5 . .
C44 C43 H43B 109.5 . .
H43A C43 H43B 108.0 . .
N5 C44 C43 113.6(9) . .
N5 C44 H44A 108.8 . .
C43 C44 H44A 108.8 . .
N5 C44 H44B 108.8 . .
C43 C44 H44B 108.8 . .
H44A C44 H44B 107.7 . .
N2 C45 C46 110.6(8) . .
N2 C45 H45A 109.5 . .
C46 C45 H45A 109.5 . .
N2 C45 H45B 109.5 . .
C46 C45 H45B 109.5 . .
H45A C45 H45B 108.1 . .
N10 C46 C45 112.2(7) . .
N10 C46 H46A 109.2 . .
C45 C46 H46A 109.2 . .
N10 C46 H46B 109.2 . .
C45 C46 H46B 109.2 . .
H46A C46 H46B 107.9 . .
N4 C47 C48 112.7(7) . .
N4 C47 H47A 109.1 . .
C48 C47 H47A 109.1 . .
N4 C47 H47B 109.1 . .
C48 C47 H47B 109.1 . .
H47A C47 H47B 107.8 . .
N10 C48 C47 111.9(7) . .
N10 C48 H48A 109.2 . .
C47 C48 H48A 109.2 . .
N10 C48 H48B 109.2 . .
C47 C48 H48B 109.2 . .
H48A C48 H48B 107.9 . .
C50 C49 N10 112.0(8) . .
C50 C49 H49A 109.2 . .
N10 C49 H49A 109.2 . .
C50 C49 H49B 109.2 . .
N10 C49 H49B 109.2 . .
H49A C49 H49B 107.9 . .
C49 C50 N6 113.9(8) . .
C49 C50 H50A 108.8 . .
N6 C50 H50A 108.8 . .
C49 C50 H50B 108.8 . .
N6 C50 H50B 108.8 . .
H50A C50 H50B 107.7 . .
C7 N1 C8 120.9(7) . .
C7 N1 H1 119.6 . .
C8 N1 H1 119.6 . .
C11 N2 C45 122.3(7) . .
C11 N2 H2 118.8 . .
C45 N2 H2 118.8 . .
C18 N3 C42 122.2(8) . .
C18 N3 H3 118.9 . .
C42 N3 H3 118.9 . .
C19 N4 C47 121.7(6) . .
C19 N4 H4A 119.1 . .
C47 N4 H4A 119.1 . .
C27 N5 C44 124.7(8) . .
C27 N5 H5A 117.7 . .
C44 N5 H5A 117.7 . .
C26 N6 C50 121.1(7) . .
C26 N6 H6 119.5 . .
C50 N6 H6 119.5 . .
C38 N7 C39 121.6(9) . .
C38 N7 K3 89.5(7) . .
C39 N7 K3 124.7(7) . .
C38 N7 H7 119.2 . .
C39 N7 H7 119.2 . .
K3 N7 H7 54.9 . .
C34 N8 C35 122.4(10) . .
C34 N8 H8 118.8 . .
C35 N8 H8 118.8 . .
C43 N9 C40 108.9(9) . .
C43 N9 C41 113.0(10) . .
C40 N9 C41 109.6(10) . .
C48 N10 C46 112.3(7) . .
C48 N10 C49 110.0(7) . .
C46 N10 C49 109.4(8) . .
C1 O1 Ce1 117.0(4) . .
C1 O1 K3 132.5(4) . .
Ce1 O1 K3 105.85(16) . .
C2 O2 Ce1 119.9(4) . .
C2 O2 K2 85.5(3) . .
Ce1 O2 K2 97.97(16) . .
C12 O3 Ce1 121.2(4) . .
C13 O4 Ce1 119.6(4) . .
C20 O5 Ce1 121.3(4) . .
C21 O6 Ce1 121.7(4) . .
C28 O7 Ce1 118.3(5) . .
C28 O7 K2 101.2(4) . .
Ce1 O7 K2 104.87(17) . .
C29 O8 Ce1 119.5(5) . .
C29 O8 K3 99.0(4) . .
Ce1 O8 K3 114.37(19) . .
C38 O9 K4 147.5(7) . .
C34 O10 K2 164.7(9) . 2_557
C7 O11 K1 149.5(6) . .
C11 O12 K1 161.7(7) . 2_556
C18 O13 K1 156.5(6) . 2_566
C19 O14 K1 139.7(5) . 1_655
C27 O15 K4 140.7(6) . 2_567
C27 O15 K4 124.5(5) . 1_655
K4 O15 K4 94.7(2) 2_567 1_655
C26 O16 K3 105.5(5) . 1_655
C26 O16 K2 145.6(6) . 1_655
K3 O16 K2 105.8(2) 1_655 1_655
C9 O17 C10 110.8(9) . .
C9 O17 K3 125.2(6) . .
C10 O17 K3 115.6(6) . .
C37 O18 C36A 124(2) . .
C37 O18 C36 149(2) . .
C36A O18 C36 66.9(19) . .
O12 K1 O14 92.1(2) 2_556 1_455
O12 K1 O11 121.5(2) 2_556 .
O14 K1 O11 95.97(19) 1_455 .
O12 K1 O13 136.6(2) 2_556 2_566
O14 K1 O13 93.5(2) 1_455 2_566
O11 K1 O13 100.6(2) . 2_566
O10 K2 O16 92.7(3) 2_557 1_455
O10 K2 O7 108.0(2) 2_557 .
O16 K2 O7 101.70(19) 1_455 .
O10 K2 O2 147.0(3) 2_557 .
O16 K2 O2 119.12(18) 1_455 .
O7 K2 O2 59.88(13) . .
O10 K2 C2 156.0(3) 2_557 .
O16 K2 C2 106.9(2) 1_455 .
O7 K2 C2 82.04(15) . .
O2 K2 C2 24.57(15) . .
O10 K2 C28 94.4(3) 2_557 .
O16 K2 C28 83.1(2) 1_455 .
O7 K2 C28 23.74(17) . .
O2 K2 C28 81.91(17) . .
C2 K2 C28 101.49(18) . .
O10 K2 C1 167.2(3) 2_557 .
O16 K2 C1 82.27(19) 1_455 .
O7 K2 C1 84.65(15) . .
O2 K2 C1 42.03(15) . .
C2 K2 C1 24.72(18) . .
C28 K2 C1 96.64(19) . .
O10 K2 Ce1 142.2(2) 2_557 .
O16 K2 Ce1 96.56(15) 1_455 .
O7 K2 Ce1 34.28(10) . .
O2 K2 Ce1 34.39(9) . .
C2 K2 Ce1 50.63(12) . .
C28 K2 Ce1 50.89(14) . .
C1 K2 Ce1 50.45(12) . .
O10 K2 K3 122.3(2) 2_557 .
O16 K2 K3 36.82(14) 1_455 .
O7 K2 K3 72.21(12) . .
O2 K2 K3 85.08(11) . .
C2 K2 K3 81.30(14) . .
C28 K2 K3 62.43(17) . .
C1 K2 K3 58.52(13) . .
Ce1 K2 K3 59.79(4) . .
O8 K3 O17 157.1(2) . .
O8 K3 O16 102.10(18) . 1_455
O17 K3 O16 100.6(2) . 1_455
O8 K3 O1 64.47(15) . .
O17 K3 O1 115.1(2) . .
O16 K3 O1 84.67(17) 1_455 .
O8 K3 C26 122.63(19) . 1_455
O17 K3 C26 80.3(2) . 1_455
O16 K3 C26 21.80(18) 1_455 1_455
O1 K3 C26 100.34(18) . 1_455
O8 K3 N7 52.7(2) . .
O17 K3 N7 112.4(2) . .
O16 K3 N7 130.7(2) 1_455 .
O1 K3 N7 111.0(2) . .
C26 K3 N7 134.9(2) 1_455 .
O8 K3 C24 107.80(17) . 1_455
O17 K3 C24 88.5(2) . 1_455
O16 K3 C24 52.30(19) 1_455 1_455
O1 K3 C24 134.96(19) . 1_455
C26 K3 C24 43.79(18) 1_455 1_455
N7 K3 C24 91.9(2) . 1_455
O8 K3 C30 44.00(18) . .
O17 K3 C30 139.7(2) . .
O16 K3 C30 89.2(2) 1_455 .
O1 K3 C30 104.68(19) . .
C26 K3 C30 99.7(2) 1_455 .
N7 K3 C30 42.1(2) . .
C24 K3 C30 66.84(19) 1_455 .
O8 K3 C38 55.9(2) . .
O17 K3 C38 118.6(3) . .
O16 K3 C38 108.6(3) 1_455 .
O1 K3 C38 120.3(2) . .
C26 K3 C38 112.4(3) 1_455 .
N7 K3 C38 22.9(3) . .
C24 K3 C38 70.7(3) 1_455 .
C30 K3 C38 24.6(3) . .
O8 K3 Ce1 30.82(11) . .
O17 K3 Ce1 143.56(16) . .
O16 K3 Ce1 94.62(14) 1_455 .
O1 K3 Ce1 33.65(10) . .
C26 K3 Ce1 115.91(14) 1_455 .
N7 K3 Ce1 80.16(17) . .
C24 K3 Ce1 126.31(14) 1_455 .
C30 K3 Ce1 72.75(15) . .
C38 K3 Ce1 86.65(18) . .
O8 K3 K2 70.60(13) . .
O17 K3 K2 129.05(18) . .
O16 K3 K2 37.42(13) 1_455 .
O1 K3 K2 53.10(11) . .
C26 K3 K2 58.74(14) 1_455 .
N7 K3 K2 117.82(17) . .
C24 K3 K2 82.03(15) 1_455 .
C30 K3 K2 80.52(18) . .
C38 K3 K2 105.1(2) . .
Ce1 K3 K2 57.24(4) . .
O9 K4 O15 101.2(2) . 2_567
O9 K4 O15 117.4(3) . 1_455
O15 K4 O15 85.3(2) 2_567 1_455
O9 K4 C27 112.6(3) . 1_455
O15 K4 C27 102.4(2) 2_567 1_455
O15 K4 C27 17.10(17) 1_455 1_455
O9 K4 K4 116.5(3) . 2_467
O15 K4 K4 42.94(15) 2_567 2_467
O15 K4 K4 42.34(13) 1_455 2_467
C27 K4 K4 59.43(14) 1_455 2_467
O2 Ce1 O3 74.45(16) . .
O2 Ce1 O6 140.82(19) . .
O3 Ce1 O6 121.88(17) . .
O2 Ce1 O8 123.69(18) . .
O3 Ce1 O8 135.79(18) . .
O6 Ce1 O8 71.89(18) . .
O2 Ce1 O5 84.93(17) . .
O3 Ce1 O5 78.90(17) . .
O6 Ce1 O5 66.42(18) . .
O8 Ce1 O5 136.71(16) . .
O2 Ce1 O7 76.35(16) . .
O3 Ce1 O7 150.38(17) . .
O6 Ce1 O7 79.36(17) . .
O8 Ce1 O7 67.05(18) . .
O5 Ce1 O7 93.74(17) . .
O2 Ce1 O4 137.36(16) . .
O3 Ce1 O4 66.69(16) . .
O6 Ce1 O4 77.68(18) . .
O8 Ce1 O4 77.79(18) . .
O5 Ce1 O4 103.58(18) . .
O7 Ce1 O4 142.50(17) . .
O2 Ce1 O1 66.23(17) . .
O3 Ce1 O1 78.41(16) . .
O6 Ce1 O1 146.45(18) . .
O8 Ce1 O1 75.30(17) . .
O5 Ce1 O1 147.13(17) . .
O7 Ce1 O1 94.35(17) . .
O4 Ce1 O1 88.82(17) . .
O2 Ce1 K2 47.65(12) . .
O3 Ce1 K2 116.36(11) . .
O6 Ce1 K2 119.81(13) . .
O8 Ce1 K2 77.48(14) . .
O5 Ce1 K2 113.69(13) . .
O7 Ce1 K2 40.85(12) . .
O4 Ce1 K2 142.58(13) . .
O1 Ce1 K2 57.88(12) . .
O2 Ce1 K3 97.94(12) . .
O3 Ce1 K3 111.06(13) . .
O6 Ce1 K3 106.41(13) . .
O8 Ce1 K3 34.81(13) . .
O5 Ce1 K3 170.03(12) . .
O7 Ce1 K3 77.77(13) . .
O4 Ce1 K3 80.81(13) . .
O1 Ce1 K3 40.50(12) . .
K2 Ce1 K3 62.97(4) . .
O18 C37 H37A 109.5 . .
O18 C37 H37B 109.5 . .
H37A C37 H37B 109.5 . .
O18 C37 H37C 109.5 . .
H37A C37 H37C 109.5 . .
H37B C37 H37C 109.5 . .

loop_
_geom_bond_atom_site_label_1
_geom_bond_atom_site_label_2
_geom_bond_distance
_geom_bond_site_symmetry_2
C1 O1 1.340(8) .
C1 C6 1.399(10) .
C1 C2 1.433(11) .
C1 K2 3.417(7) .
C2 O2 1.340(8) .
C2 C3 1.377(10) .
C2 K2 3.212(7) .
C3 C4 1.398(11) .
C3 C11 1.490(13) .
C4 C5 1.376(13) .
C4 H4 0.9500 .
C5 C6 1.403(11) .
C5 H5 0.9500 .
C6 C7 1.483(12) .
C7 O11 1.264(9) .
C7 N1 1.335(10) .
C8 N1 1.456(11) .
C8 C9 1.519(14) .
C8 H8A 0.9900 .
C8 H8B 0.9900 .
C9 O17 1.412(12) .
C9 H9A 0.9900 .
C9 H9B 0.9900 .
C10 O17 1.415(12) .
C10 H10A 0.9800 .
C10 H10B 0.9800 .
C10 H10C 0.9800 .
C11 O12 1.245(10) .
C11 N2 1.359(11) .
C12 O3 1.345(8) .
C12 C17 1.403(10) .
C12 C13 1.423(10) .
C13 O4 1.321(9) .
C13 C14 1.416(11) .
C14 C15 1.424(11) .
C14 C18 1.443(12) .
C15 C16 1.356(11) .
C15 H15 0.9500 .
C16 C17 1.410(10) .
C16 H16 0.9500 .
C17 C19 1.472(11) .
C18 O13 1.228(10) .
C18 N3 1.377(11) .
C19 O14 1.223(9) .
C19 N4 1.347(10) .
C20 O5 1.326(8) .
C20 C25 1.393(11) .
C20 C21 1.433(10) .
C21 O6 1.328(9) .
C21 C22 1.386(10) .
C22 C23 1.415(12) .
C22 C27 1.488(12) .
C23 C24 1.325(11) .
C23 H23 0.9500 .
C24 C25 1.423(10) .
C24 K3 3.450(8) 1_655
C24 H24 0.9500 .
C25 C26 1.507(10) .
C26 O16 1.249(9) .
C26 N6 1.308(9) .
C26 K3 3.240(8) 1_655
C27 O15 1.236(9) .
C27 N5 1.382(12) .
C27 K4 3.466(9) 1_655
C28 O7 1.348(9) .
C28 C33 1.411(11) .
C28 C29 1.425(12) .
C28 K2 3.284(8) .
C29 O8 1.329(9) .
C29 C30 1.403(11) .
C30 C31 1.403(14) .
C30 C38 1.489(16) .
C30 K3 3.472(8) .
C31 C32 1.375(17) .
C31 H31 0.9500 .
C32 C33 1.364(15) .
C32 H32 0.9500 .
C33 C34 1.482(16) .
C34 O10 1.224(12) .
C34 N8 1.308(14) .
C35 N8 1.485(16) .
C35 C36A 1.530(18) .
C35 C36 1.554(19) .
C35 H35A 0.9900 .
C35 H35B 0.9900 .
C36 O18 1.489(18) .
C36 H36A 0.9900 .
C36 H36B 0.9900 .
C36A O18 1.431(18) .
C36A H36C 0.9900 .
C36A H36D 0.9900 .
C38 O9 1.225(11) .
C38 N7 1.369(16) .
C38 K3 3.520(9) .
C39 N7 1.467(15) .
C39 C40 1.590(17) .
C39 H39A 0.9900 .
C39 H39B 0.9900 .
C40 N9 1.463(15) .
C40 H40A 0.9900 .
C40 H40B 0.9900 .
C41 C42 1.473(19) .
C41 N9 1.485(16) .
C41 H41A 0.9900 .
C41 H41B 0.9900 .
C42 N3 1.456(11) .
C42 H42A 0.9900 .
C42 H42B 0.9900 .
C43 N9 1.444(13) .
C43 C44 1.520(16) .
C43 H43A 0.9900 .
C43 H43B 0.9900 .
C44 N5 1.428(11) .
C44 H44A 0.9900 .
C44 H44B 0.9900 .
C45 N2 1.445(12) .
C45 C46 1.526(13) .
C45 H45A 0.9900 .
C45 H45B 0.9900 .
C46 N10 1.480(12) .
C46 H46A 0.9900 .
C46 H46B 0.9900 .
C47 N4 1.437(10) .
C47 C48 1.539(12) .
C47 H47A 0.9900 .
C47 H47B 0.9900 .
C48 N10 1.457(11) .
C48 H48A 0.9900 .
C48 H48B 0.9900 .
C49 C50 1.481(13) .
C49 N10 1.484(12) .
C49 H49A 0.9900 .
C49 H49B 0.9900 .
C50 N6 1.483(10) .
C50 H50A 0.9900 .
C50 H50B 0.9900 .
N1 H1 0.8800 .
N2 H2 0.8800 .
N3 H3 0.8800 .
N4 H4A 0.8800 .
N5 H5A 0.8800 .
N6 H6 0.8800 .
N7 K3 3.255(9) .
N7 H7 0.8800 .
N8 H8 0.8800 .
O1 Ce1 2.400(5) .
O1 K3 2.813(5) .
O2 Ce1 2.312(5) .
O2 K2 3.025(5) .
O3 Ce1 2.315(4) .
O4 Ce1 2.368(5) .
O5 Ce1 2.344(5) .
O6 Ce1 2.325(5) .
O7 Ce1 2.363(5) .
O7 K2 2.744(5) .
O8 Ce1 2.343(5) .
O8 K3 2.611(5) .
O9 K4 2.499(8) .
O10 K2 2.572(7) 2_557
O11 K1 2.631(6) .
O12 K1 2.598(6) 2_556
O13 K1 2.677(6) 2_566
O14 K1 2.621(5) 1_655
O15 K4 2.583(6) 2_567
O15 K4 2.613(7) 1_655
O16 K3 2.674(7) 1_655
O16 K2 2.712(6) 1_655
O17 K3 2.624(7) .
O18 C37 1.371(14) .
K1 O12 2.598(6) 2_556
K1 O14 2.621(5) 1_455
K1 O13 2.677(6) 2_566
K2 O10 2.572(7) 2_557
K2 O16 2.712(6) 1_455
K2 Ce1 4.0544(19) .
K2 K3 4.295(3) .
K3 O16 2.674(7) 1_455
K3 C26 3.240(8) 1_455
K3 C24 3.450(8) 1_455
K3 Ce1 4.1666(19) .
K4 O15 2.583(6) 2_567
K4 O15 2.613(7) 1_455
K4 C27 3.466(9) 1_455
K4 K4 3.822(6) 2_467
C37 H37A 0.9800 .
C37 H37B 0.9800 .
C37 H37C 0.9800 .

loop_
_platon_squeeze_void_nr
_platon_squeeze_void_average_x
_platon_squeeze_void_average_y
_platon_squeeze_void_average_z
_platon_squeeze_void_volume
_platon_squeeze_void_count_electrons
_platon_squeeze_void_content
1 -0.065 0.500 0.500 924 297 ' '
